data_7101801
loop_
_publ_author_name
'Murugavel, Ramaswamy'
'Shanmugan, Swaminathan'

_publ_section_title
;
 Seeking tetrameric transition metal phosphonate with a D4R core and
 organising it into a 3-D supramolecular assembly.
;
_journal_issue 12
_journal_name_full 'Chemical communications (Cambridge, England)'
_journal_page_first 1257
_journal_page_last 1259
_journal_paper_doi 10.1039/b616439k
_journal_year 2007
_chemical_formula_moiety 'C36 H60 N8 O12 P4 Zn4'
_chemical_formula_sum 'C36 H60 N8 O12 P4 Zn4'
_chemical_formula_weight 1182.28
_chemical_name_systematic
;
?
;
_space_group_IT_number 88
_symmetry_cell_setting tetragonal
_symmetry_space_group_name_Hall '-I 4ad'
_symmetry_space_group_name_H-M 'I 41/a :2'
_atom_sites_solution_hydrogens geom
_atom_sites_solution_primary direct
_atom_sites_solution_secondary difmap
_audit_creation_method SHELXL-97
_cell_angle_alpha 90.00
_cell_angle_beta 90.00
_cell_angle_gamma 90.00
_cell_formula_units_Z 4
_cell_length_a 20.1904(2)
_cell_length_b 20.1904(2)
_cell_length_c 12.8455(3)
_cell_measurement_reflns_used 0
_cell_measurement_temperature 293(2)
_cell_measurement_theta_max 0
_cell_measurement_theta_min 0
_cell_volume 5236.50(14)
_computing_molecular_graphics 'Ortep-3 for Windows (Farrugia, 1997)'
_computing_publication_material 'WinGX publication routines (Farrugia, 1999)'
_computing_structure_refinement 'SHELXL-97 (Sheldrick, 1997)'
_computing_structure_solution 'SHELXS-86 (Sheldrick, 1986)'
_diffrn_ambient_temperature 293(2)
_diffrn_measured_fraction_theta_full 0.997
_diffrn_measured_fraction_theta_max 0.997
_diffrn_radiation_monochromator graphite
_diffrn_radiation_source 'fine-focus sealed tube'
_diffrn_radiation_type MoK\a
_diffrn_radiation_wavelength 0.71073
_diffrn_reflns_av_R_equivalents 0.0265
_diffrn_reflns_av_sigmaI/netI 0.0148
_diffrn_reflns_limit_h_max 24
_diffrn_reflns_limit_h_min -24
_diffrn_reflns_limit_k_max 24
_diffrn_reflns_limit_k_min -23
_diffrn_reflns_limit_l_max 15
_diffrn_reflns_limit_l_min -14
_diffrn_reflns_number 15034
_diffrn_reflns_theta_full 24.99
_diffrn_reflns_theta_max 24.99
_diffrn_reflns_theta_min 3.42
_exptl_absorpt_coefficient_mu 1.992
_exptl_absorpt_correction_T_max 0.7156
_exptl_absorpt_correction_T_min 0.5593
_exptl_crystal_colour colorless
_exptl_crystal_density_diffrn 1.500
_exptl_crystal_density_method 'not measured'
_exptl_crystal_description prism
_exptl_crystal_F_000 2432
_exptl_crystal_size_max 0.33
_exptl_crystal_size_mid 0.21
_exptl_crystal_size_min 0.18
_refine_diff_density_max 0.852
_refine_diff_density_min -0.264
_refine_diff_density_rms 0.079
_refine_ls_extinction_method none
_refine_ls_goodness_of_fit_ref 1.135
_refine_ls_hydrogen_treatment constr
_refine_ls_matrix_type full
_refine_ls_number_parameters 145
_refine_ls_number_reflns 2303
_refine_ls_number_restraints 0
_refine_ls_restrained_S_all 1.135
_refine_ls_R_factor_all 0.0394
_refine_ls_R_factor_gt 0.0305
_refine_ls_shift/su_max 0.000
_refine_ls_shift/su_mean 0.000
_refine_ls_structure_factor_coef Fsqd
_refine_ls_weighting_details 'calc w=1/[\s^2^(Fo^2^)+(0.0577P)^2^+9.0036P] where P=(Fo^2^+2Fc^2^)/3'
_refine_ls_weighting_scheme calc
_refine_ls_wR_factor_gt 0.0957
_refine_ls_wR_factor_ref 0.1050
_reflns_number_gt 1913
_reflns_number_total 2303
_reflns_threshold_expression >2sigma(I)
_cod_data_source_file b616439k.txt
_cod_data_source_block newrm060
_cod_original_sg_symbol_H-M 'I 41/a'
_cod_database_code 7101801

loop_
_symmetry_equiv_pos_as_xyz
'x, y, z'
'-x, -y+1/2, z'
'-y+3/4, x+1/4, z+1/4'
'y+1/4, -x+1/4, z+1/4'
'x+1/2, y+1/2, z+1/2'
'-x+1/2, -y+1, z+1/2'
'-y+5/4, x+3/4, z+3/4'
'y+3/4, -x+3/4, z+3/4'
'-x, -y, -z'
'x, y-1/2, -z'
'y-3/4, -x-1/4, -z-1/4'
'-y-1/4, x-1/4, -z-1/4'
'-x+1/2, -y+1/2, -z+1/2'
'x+1/2, y, -z+1/2'
'y-1/4, -x+1/4, -z+1/4'
'-y+1/4, x+1/4, -z+1/4'

loop_
_atom_site_label
_atom_site_type_symbol
_atom_site_fract_x
_atom_site_fract_y
_atom_site_fract_z
_atom_site_U_iso_or_equiv
_atom_site_adp_type
_atom_site_occupancy
_atom_site_symmetry_multiplicity
_atom_site_calc_flag
_atom_site_refinement_flags
Zn1 Zn 0.459762(17) 0.152228(16) 0.49493(3) 0.03097(16) Uani 1 1 d .
P1 P 0.60725(4) 0.19818(4) 0.50220(6) 0.0287(2) Uani 1 1 d .
O1 O 0.55426(11) 0.14537(10) 0.52064(19) 0.0382(5) Uani 1 1 d .
O2 O 0.58238(12) 0.26621(11) 0.5302(2) 0.0456(6) Uani 1 1 d .
O3 O 0.63442(11) 0.19422(12) 0.39209(19) 0.0434(6) Uani 1 1 d .
N1 N 0.41350(13) 0.08932(12) 0.5959(2) 0.0372(6) Uani 1 1 d .
N2 N 0.42252(18) -0.00213(15) 0.4903(3) 0.0539(9) Uani 1 1 d .
H2A H 0.4405 0.0227 0.4439 0.065 Uiso 1 1 calc R
H2B H 0.4169 -0.0436 0.4783 0.065 Uiso 1 1 calc R
C1 C 0.67653(18) 0.17826(17) 0.5880(3) 0.0465(9) Uani 1 1 d .
C3 C 0.7090(2) 0.1127(2) 0.5547(5) 0.0743(15) Uani 1 1 d .
H3A H 0.7243 0.1164 0.4841 0.111 Uiso 1 1 calc R
H3B H 0.6772 0.0775 0.5596 0.111 Uiso 1 1 calc R
H3C H 0.7459 0.1033 0.5996 0.111 Uiso 1 1 calc R
C2 C 0.6519(3) 0.1729(3) 0.6998(4) 0.0847(16) Uani 1 1 d .
H2C H 0.6316 0.2139 0.7200 0.127 Uiso 1 1 calc R
H2D H 0.6885 0.1636 0.7451 0.127 Uiso 1 1 calc R
H2E H 0.6199 0.1378 0.7046 0.127 Uiso 1 1 calc R
C4 C 0.7286(2) 0.2336(2) 0.5808(4) 0.0740(14) Uani 1 1 d .
H4A H 0.7441 0.2371 0.5103 0.111 Uiso 1 1 calc R
H4B H 0.7651 0.2234 0.6259 0.111 Uiso 1 1 calc R
H4C H 0.7090 0.2749 0.6016 0.111 Uiso 1 1 calc R
C5 C 0.40338(16) 0.02379(15) 0.5812(3) 0.0388(8) Uani 1 1 d .
C6 C 0.3728(2) -0.01496(18) 0.6586(4) 0.0553(10) Uani 1 1 d .
H6 H 0.3668 -0.0601 0.6482 0.066 Uiso 1 1 calc R
C7 C 0.3524(2) 0.0134(2) 0.7476(4) 0.0643(12) Uani 1 1 d .
H7 H 0.3311 -0.0118 0.7981 0.077 Uiso 1 1 calc R
C8 C 0.3632(2) 0.0807(2) 0.7641(3) 0.0615(11) Uani 1 1 d .
H8 H 0.3501 0.1009 0.8259 0.074 Uiso 1 1 calc R
C9 C 0.3934(2) 0.11612(18) 0.6872(3) 0.0494(9) Uani 1 1 d .
H9 H 0.4006 0.1611 0.6980 0.059 Uiso 1 1 calc R

loop_
_atom_site_aniso_label
_atom_site_aniso_U_11
_atom_site_aniso_U_22
_atom_site_aniso_U_33
_atom_site_aniso_U_23
_atom_site_aniso_U_13
_atom_site_aniso_U_12
Zn1 0.0337(2) 0.0221(2) 0.0371(3) 0.00016(14) 0.00032(15) -0.00256(13)
P1 0.0317(4) 0.0212(4) 0.0331(5) 0.0019(3) -0.0070(3) -0.0002(3)
O1 0.0358(12) 0.0255(11) 0.0534(15) 0.0037(10) -0.0056(10) -0.0022(9)
O2 0.0547(15) 0.0243(11) 0.0579(16) -0.0006(10) -0.0067(12) 0.0035(10)
O3 0.0345(12) 0.0583(15) 0.0375(14) 0.0016(11) -0.0025(10) 0.0074(11)
N1 0.0410(15) 0.0266(13) 0.0439(17) 0.0046(12) 0.0017(13) -0.0003(11)
N2 0.069(2) 0.0256(15) 0.067(2) -0.0006(14) 0.0112(17) -0.0044(14)
C1 0.049(2) 0.0396(19) 0.051(2) 0.0096(16) -0.0224(17) -0.0081(15)
C3 0.061(3) 0.051(2) 0.111(4) 0.004(3) -0.046(3) 0.0144(19)
C2 0.106(4) 0.098(4) 0.050(3) 0.018(3) -0.029(3) -0.010(3)
C4 0.058(3) 0.063(3) 0.101(4) 0.011(3) -0.039(3) -0.020(2)
C5 0.0345(17) 0.0290(16) 0.053(2) 0.0065(15) -0.0044(15) -0.0005(13)
C6 0.062(2) 0.0364(19) 0.068(3) 0.0197(19) -0.004(2) -0.0107(17)
C7 0.066(3) 0.062(3) 0.064(3) 0.027(2) 0.010(2) -0.008(2)
C8 0.072(3) 0.062(3) 0.051(3) 0.007(2) 0.017(2) 0.007(2)
C9 0.065(2) 0.0387(19) 0.045(2) 0.0053(16) 0.0096(18) 0.0019(17)

loop_
_atom_type_symbol
_atom_type_description
_atom_type_scat_dispersion_real
_atom_type_scat_dispersion_imag
_atom_type_scat_source
C C 0.0033 0.0016 'International Tables Vol C Tables 4.2.6.8 and 6.1.1.4'
H H 0.0000 0.0000 'International Tables Vol C Tables 4.2.6.8 and 6.1.1.4'
N N 0.0061 0.0033 'International Tables Vol C Tables 4.2.6.8 and 6.1.1.4'
O O 0.0106 0.0060 'International Tables Vol C Tables 4.2.6.8 and 6.1.1.4'
Zn Zn 0.2839 1.4301 'International Tables Vol C Tables 4.2.6.8 and 6.1.1.4'
P P 0.1023 0.0942 'International Tables Vol C Tables 4.2.6.8 and 6.1.1.4'

loop_
_geom_angle_atom_site_label_1
_geom_angle_atom_site_label_2
_geom_angle_atom_site_label_3
_geom_angle
_geom_angle_site_symmetry_1
_geom_angle_site_symmetry_3
O2 Zn1 O3 118.26(11) 2_655 11_666
O2 Zn1 O1 117.35(10) 2_655 .
O3 Zn1 O1 106.67(10) 11_666 .
O2 Zn1 N1 100.50(11) 2_655 .
O3 Zn1 N1 105.41(10) 11_666 .
O1 Zn1 N1 107.30(10) . .
O2 P1 O3 112.98(15) . .
O2 P1 O1 111.46(14) . .
O3 P1 O1 111.11(14) . .
O2 P1 C1 108.20(16) . .
O3 P1 C1 105.90(16) . .
O1 P1 C1 106.80(15) . .
P1 O1 Zn1 127.71(13) . .
P1 O2 Zn1 151.56(19) . 2_655
P1 O3 Zn1 134.45(14) . 12_656
C5 N1 C9 117.8(3) . .
C5 N1 Zn1 126.1(2) . .
C9 N1 Zn1 116.0(2) . .
C5 N2 H2A 120.0 . .
C5 N2 H2B 120.0 . .
H2A N2 H2B 120.0 . .
C2 C1 C4 109.4(4) . .
C2 C1 C3 109.9(4) . .
C4 C1 C3 108.5(4) . .
C2 C1 P1 109.5(3) . .
C4 C1 P1 109.1(3) . .
C3 C1 P1 110.4(3) . .
C1 C3 H3A 109.5 . .
C1 C3 H3B 109.5 . .
H3A C3 H3B 109.5 . .
C1 C3 H3C 109.5 . .
H3A C3 H3C 109.5 . .
H3B C3 H3C 109.5 . .
C1 C2 H2C 109.5 . .
C1 C2 H2D 109.5 . .
H2C C2 H2D 109.5 . .
C1 C2 H2E 109.5 . .
H2C C2 H2E 109.5 . .
H2D C2 H2E 109.5 . .
C1 C4 H4A 109.5 . .
C1 C4 H4B 109.5 . .
H4A C4 H4B 109.5 . .
C1 C4 H4C 109.5 . .
H4A C4 H4C 109.5 . .
H4B C4 H4C 109.5 . .
N2 C5 N1 117.4(3) . .
N2 C5 C6 121.8(3) . .
N1 C5 C6 120.8(3) . .
C7 C6 C5 119.9(4) . .
C7 C6 H6 120.0 . .
C5 C6 H6 120.0 . .
C6 C7 C8 119.8(4) . .
C6 C7 H7 120.1 . .
C8 C7 H7 120.1 . .
C9 C8 C7 118.1(4) . .
C9 C8 H8 120.9 . .
C7 C8 H8 120.9 . .
N1 C9 C8 123.5(4) . .
N1 C9 H9 118.2 . .
C8 C9 H9 118.2 . .

loop_
_geom_bond_atom_site_label_1
_geom_bond_atom_site_label_2
_geom_bond_distance
_geom_bond_site_symmetry_2
Zn1 O2 1.908(2) 2_655
Zn1 O3 1.935(2) 11_666
Zn1 O1 1.941(2) .
Zn1 N1 2.041(3) .
P1 O2 1.506(2) .
P1 O3 1.519(2) .
P1 O1 1.529(2) .
P1 C1 1.826(3) .
O2 Zn1 1.908(2) 2_655
O3 Zn1 1.935(2) 12_656
N1 C5 1.352(4) .
N1 C9 1.354(5) .
N2 C5 1.337(5) .
N2 H2A 0.8600 .
N2 H2B 0.8600 .
C1 C2 1.523(6) .
C1 C4 1.537(5) .
C1 C3 1.538(6) .
C3 H3A 0.9600 .
C3 H3B 0.9600 .
C3 H3C 0.9600 .
C2 H2C 0.9600 .
C2 H2D 0.9600 .
C2 H2E 0.9600 .
C4 H4A 0.9600 .
C4 H4B 0.9600 .
C4 H4C 0.9600 .
C5 C6 1.407(5) .
C6 C7 1.344(6) .
C6 H6 0.9300 .
C7 C8 1.392(7) .
C7 H7 0.9300 .
C8 C9 1.364(6) .
C8 H8 0.9300 .
C9 H9 0.9300 .

loop_
_geom_torsion_atom_site_label_1
_geom_torsion_atom_site_label_2
_geom_torsion_atom_site_label_3
_geom_torsion_atom_site_label_4
_geom_torsion
_geom_torsion_site_symmetry_1
_geom_torsion_site_symmetry_4
O2 P1 O1 Zn1 38.5(2) . .
O3 P1 O1 Zn1 -88.4(2) . .
C1 P1 O1 Zn1 156.52(19) . .
O2 Zn1 O1 P1 -40.5(2) 2_655 .
O3 Zn1 O1 P1 94.82(19) 11_666 .
N1 Zn1 O1 P1 -152.61(18) . .
O3 P1 O2 Zn1 35.3(4) . 2_655
O1 P1 O2 Zn1 -90.6(4) . 2_655
C1 P1 O2 Zn1 152.2(3) . 2_655
O2 P1 O3 Zn1 -59.7(3) . 12_656
O1 P1 O3 Zn1 66.5(2) . 12_656
C1 P1 O3 Zn1 -177.9(2) . 12_656
O2 Zn1 N1 C5 152.3(3) 2_655 .
O3 Zn1 N1 C5 28.9(3) 11_666 .
O1 Zn1 N1 C5 -84.6(3) . .
O2 Zn1 N1 C9 -30.1(3) 2_655 .
O3 Zn1 N1 C9 -153.5(3) 11_666 .
O1 Zn1 N1 C9 93.0(3) . .
O2 P1 C1 C2 65.4(3) . .
O3 P1 C1 C2 -173.2(3) . .
O1 P1 C1 C2 -54.7(3) . .
O2 P1 C1 C4 -54.4(4) . .
O3 P1 C1 C4 67.0(3) . .
O1 P1 C1 C4 -174.5(3) . .
O2 P1 C1 C3 -173.5(3) . .
O3 P1 C1 C3 -52.1(3) . .
O1 P1 C1 C3 66.4(3) . .
C9 N1 C5 N2 179.1(3) . .
Zn1 N1 C5 N2 -3.3(4) . .
C9 N1 C5 C6 0.1(5) . .
Zn1 N1 C5 C6 177.6(3) . .
N2 C5 C6 C7 -177.8(4) . .
N1 C5 C6 C7 1.1(6) . .
C5 C6 C7 C8 -1.8(7) . .
C6 C7 C8 C9 1.3(7) . .
C5 N1 C9 C8 -0.6(6) . .
Zn1 N1 C9 C8 -178.4(3) . .
C7 C8 C9 N1 -0.1(7) . .
